data_1011345
loop_
_publ_author_name
'Brunovskii, B'

_publ_section_title
;
Die Struktur des Katapleits (Na2 Zr Si3 O9 * 2(H2 O))
;
_journal_coden_ASTM TRILO9
_journal_name_full 'Trav. Inst. Lomonossoff'
_journal_page_first 34
_journal_page_last 44
_journal_volume 6
_journal_year 1935
_chemical_compound_source 'from Khibiny alkaline massif, Kola Peni'
_chemical_formula_structural 'Na2 Zr (Si3 O9) (H2 O)2'
_chemical_formula_sum 'H4 Na2 O11 Si3 Zr'
_chemical_name_mineral 'Catapleite, averaged structure'
_chemical_name_systematic
;
Disodium zirconium catena-trisilicate dihydrate
;
_space_group_IT_number 194
_symmetry_cell_setting hexagonal
_symmetry_Int_Tables_number 194
_symmetry_space_group_name_Hall '-P 6c 2c'
_symmetry_space_group_name_H-M 'P 63/m m c'
_cell_angle_alpha 90
_cell_angle_beta 90
_cell_angle_gamma 120
_cell_formula_units_Z 2
_cell_length_a 7.39(5)
_cell_length_b 7.39(5)
_cell_length_c 10.05(5)
_cell_volume 475.3
_cod_database_code 1011345

loop_
_symmetry_equiv_pos_as_xyz
x,y,z
-y,x-y,z
y-x,-x,z
-y,-x,z
y-x,y,z
x,x-y,z
-x,-y,-z
y,y-x,-z
x-y,x,-z
y,x,-z
x-y,-y,-z
-x,y-x,-z
-x,-y,1/2+z
y,y-x,1/2+z
x-y,x,1/2+z
y,x,1/2+z
x-y,-y,1/2+z
-x,y-x,1/2+z
x,y,1/2-z
-y,x-y,1/2-z
y-x,-x,1/2-z
-y,-x,1/2-z
y-x,y,1/2-z
x,x-y,1/2-z

loop_
_atom_site_label
_atom_site_type_symbol
_atom_site_symmetry_multiplicity
_atom_site_Wyckoff_symbol
_atom_site_fract_x
_atom_site_fract_y
_atom_site_fract_z
_atom_site_occupancy
_atom_site_attached_hydrogens
_atom_site_calc_flag
Zr1 Zr4+ 2 a 0. 0. 0. 1. 0 d
Si1 Si4+ 6 h 0.2 0.8 0.25 1. 0 d
Na1 Na1+ 4 f 0.3333 0.6667 0.08 1. 0 d
O1 O2- 6 h 0.47 0.53 0.25 1. 0 d
O2 O2- 12 k 0.135 0.865 0.125 1. 0 d
O3 O2- 6 g 0.5 0. 0. 0.667 2 d
H1 H1+ 12 i -1. -1. -1. 0.667 0 dum

loop_
_atom_type_symbol
_atom_type_oxidation_number
Zr4+ 4.000
Si4+ 4.000
Na1+ 1.000
O2- -2.000
H1+ 1.000
